data_4125645
loop_
_publ_author_name
'Darzi, Evan R.'
'White, Brittany M.'
'Loventhal, Lance K.'
'Zakharov, Lev N.'
'Jasti, Ramesh'

_publ_section_title
;
 An Operationally Simple and Mild Oxidative Homocoupling of Aryl Boronic
 Esters To Access Conformationally Constrained Macrocycles.
;
_journal_issue 8
_journal_name_full 'Journal of the American Chemical Society'
_journal_page_first 3106
_journal_page_last 3114
_journal_paper_doi 10.1021/jacs.6b12658
_journal_volume 139
_journal_year 2017
_chemical_formula_sum 'C30 H28 O4'
_chemical_formula_weight 452.52
_chemical_name_systematic
;
 ?
;
_space_group_crystal_system triclinic
_space_group_IT_number 2
_space_group_name_Hall '-P 1'
_space_group_name_H-M_alt 'P -1'
_symmetry_space_group_name_Hall '-P 1'
_symmetry_space_group_name_H-M 'P -1'
_atom_sites_solution_hydrogens geom
_audit_creation_method SHELXL-2013
_cell_angle_alpha 78.101(7)
_cell_angle_beta 84.064(7)
_cell_angle_gamma 64.720(6)
_cell_formula_units_Z 4
_cell_length_a 11.7566(13)
_cell_length_b 11.9481(13)
_cell_length_c 18.921(2)
_cell_measurement_reflns_used 9915
_cell_measurement_temperature 173(2)
_cell_measurement_theta_max 66.70
_cell_measurement_theta_min 4.16
_cell_volume 2351.3(5)
_computing_cell_refinement 'Bruker SAINT'
_computing_data_collection 'Bruker APEX2'
_computing_data_reduction 'Bruker SAINT'
_computing_molecular_graphics 'Bruker SHELXTL'
_computing_publication_material 'Bruker SHELXTL'
_computing_structure_refinement 'SHELXL-2013 (Sheldrick 2013)'
_computing_structure_solution 'SHELXS-97 (Sheldrick 2008)'
_diffrn_ambient_temperature 173(2)
_diffrn_measured_fraction_theta_full 0.967
_diffrn_measured_fraction_theta_max 0.988
_diffrn_measurement_device_type 'Bruker APEX-II CCD'
_diffrn_measurement_method '\f and \w scans'
_diffrn_radiation_type CuK\a
_diffrn_radiation_wavelength 1.54178
_diffrn_reflns_av_R_equivalents 0.0350
_diffrn_reflns_av_unetI/netI 0.0303
_diffrn_reflns_Laue_measured_fraction_full 0.967
_diffrn_reflns_Laue_measured_fraction_max 0.988
_diffrn_reflns_limit_h_max 13
_diffrn_reflns_limit_h_min -13
_diffrn_reflns_limit_k_max 14
_diffrn_reflns_limit_k_min -14
_diffrn_reflns_limit_l_max 22
_diffrn_reflns_limit_l_min -22
_diffrn_reflns_number 29998
_diffrn_reflns_point_group_measured_fraction_full 0.967
_diffrn_reflns_point_group_measured_fraction_max 0.988
_diffrn_reflns_theta_full 67.679
_diffrn_reflns_theta_max 66.695
_diffrn_reflns_theta_min 2.387
_diffrn_source 'Incoatec I\mS'
_exptl_absorpt_coefficient_mu 0.669
_exptl_absorpt_correction_T_max 0.7528
_exptl_absorpt_correction_T_min 0.6925
_exptl_absorpt_correction_type multi-scan
_exptl_absorpt_process_details SADABS
_exptl_crystal_colour colorless
_exptl_crystal_density_diffrn 1.278
_exptl_crystal_description cut-block
_exptl_crystal_F_000 960
_exptl_crystal_size_max 0.130
_exptl_crystal_size_mid 0.120
_exptl_crystal_size_min 0.030
_refine_diff_density_max 1.230
_refine_diff_density_min -0.515
_refine_diff_density_rms 0.051
_refine_ls_extinction_method none
_refine_ls_goodness_of_fit_ref 1.055
_refine_ls_hydrogen_treatment constr
_refine_ls_matrix_type full
_refine_ls_number_parameters 623
_refine_ls_number_reflns 8217
_refine_ls_number_restraints 2
_refine_ls_restrained_S_all 1.058
_refine_ls_R_factor_all 0.0676
_refine_ls_R_factor_gt 0.0576
_refine_ls_shift/su_max 0.001
_refine_ls_shift/su_mean 0.000
_refine_ls_structure_factor_coef Fsqd
_refine_ls_weighting_details 'w=1/[\s^2^(Fo^2^)+(0.0681P)^2^+2.5325P] where P=(Fo^2^+2Fc^2^)/3'
_refine_ls_weighting_scheme calc
_refine_ls_wR_factor_gt 0.1500
_refine_ls_wR_factor_ref 0.1576
_reflns_Friedel_coverage 0.000
_reflns_number_gt 6939
_reflns_number_total 8217
_reflns_threshold_expression 'I > 2\s(I)'
_cod_data_source_file ja6b12658_si_004.cif
_cod_data_source_block cu_jastirr59_0m
_cod_original_cell_volume 2351.2(5)
_cod_database_code 4125645
_shelx_space_group_comment
;
The symmetry employed for this shelxl refinement is uniquely defined
by the following loop, which should always be used as a source of
symmetry information in preference to the above space-group names.
They are only intended as comments.
;
_shelx_estimated_absorpt_t_min 0.918
_shelx_estimated_absorpt_t_max 0.980
_shelxl_version_number 2013-4

loop_
_space_group_symop_operation_xyz
'x, y, z'
'-x, -y, -z'

loop_
_atom_site_label
_atom_site_type_symbol
_atom_site_fract_x
_atom_site_fract_y
_atom_site_fract_z
_atom_site_U_iso_or_equiv
_atom_site_adp_type
_atom_site_occupancy
_atom_site_site_symmetry_order
_atom_site_calc_flag
_atom_site_refinement_flags_posn
_atom_site_refinement_flags_adp
_atom_site_refinement_flags_occupancy
_atom_site_disorder_assembly
_atom_site_disorder_group
O1 O -0.26653(16) 0.52293(15) 0.39828(9) 0.0317(4) Uani 1 1 d . . . . .
O2 O -0.31894(16) 0.58904(15) 0.66222(9) 0.0322(4) Uani 1 1 d . . . . .
O3 O 0.42329(15) -0.16776(16) 0.46532(11) 0.0376(4) Uani 1 1 d . . . . .
O4 O 0.03717(19) 0.1665(2) 0.32010(11) 0.0556(6) Uani 1 1 d D . . . .
C1 C -0.0087(2) 0.2481(2) 0.42725(13) 0.0284(5) Uani 1 1 d . . . . .
C2 C -0.0943(2) 0.3345(2) 0.44861(12) 0.0267(5) Uani 1 1 d . . . . .
C3 C -0.2039(2) 0.4501(2) 0.46513(12) 0.0257(5) Uani 1 1 d . . . . .
C4 C -0.2970(2) 0.4212(2) 0.51888(13) 0.0268(5) Uani 1 1 d . . . . .
H4A H -0.3443 0.3825 0.5044 0.032 Uiso 1 1 calc R U . . .
C5 C -0.3160(2) 0.4472(2) 0.58506(13) 0.0276(5) Uani 1 1 d . . . . .
H5A H -0.3809 0.4321 0.6138 0.033 Uiso 1 1 calc R U . . .
C6 C -0.2412(2) 0.4992(2) 0.61776(13) 0.0278(5) Uani 1 1 d . . . . .
C7 C -0.1782(2) 0.5586(2) 0.55736(13) 0.0280(5) Uani 1 1 d . . . . .
H7A H -0.1504 0.6171 0.5681 0.034 Uiso 1 1 calc R U . . .
C8 C -0.1591(2) 0.5350(2) 0.49115(13) 0.0262(5) Uani 1 1 d . . . . .
H8A H -0.1145 0.5737 0.4579 0.031 Uiso 1 1 calc R U . . .
C9 C -0.1379(2) 0.3929(2) 0.66571(13) 0.0300(5) Uani 1 1 d . . . . .
C10 C -0.0310(2) 0.4055(2) 0.68116(13) 0.0342(6) Uani 1 1 d . . . . .
H10A H -0.0348 0.4869 0.6797 0.041 Uiso 1 1 calc R U . . .
C11 C 0.0800(2) 0.3010(3) 0.69856(14) 0.0365(6) Uani 1 1 d . . . . .
H11A H 0.1516 0.3109 0.7100 0.044 Uiso 1 1 calc R U . . .
C12 C 0.0879(2) 0.1805(2) 0.69947(13) 0.0334(6) Uani 1 1 d . . . . .
C13 C -0.0258(2) 0.1688(2) 0.70114(14) 0.0361(6) Uani 1 1 d . . . . .
H13A H -0.0267 0.0880 0.7141 0.043 Uiso 1 1 calc R U . . .
C14 C -0.1371(2) 0.2742(2) 0.68398(14) 0.0348(6) Uani 1 1 d . . . . .
H14A H -0.2136 0.2651 0.6847 0.042 Uiso 1 1 calc R U . . .
C15 C 0.1994(2) 0.0826(2) 0.66980(14) 0.0337(6) Uani 1 1 d . . . . .
C16 C 0.2772(2) 0.1242(2) 0.62111(14) 0.0331(5) Uani 1 1 d . . . . .
H16A H 0.2943 0.1913 0.6293 0.040 Uiso 1 1 calc R U . . .
C17 C 0.3295(2) 0.0688(2) 0.56116(14) 0.0322(5) Uani 1 1 d . . . . .
H17A H 0.3817 0.0988 0.5285 0.039 Uiso 1 1 calc R U . . .
C18 C 0.3065(2) -0.0301(2) 0.54829(14) 0.0312(5) Uani 1 1 d . . . . .
C19 C 0.2544(2) -0.0889(2) 0.60553(15) 0.0365(6) Uani 1 1 d . . . . .
H19A H 0.2543 -0.1674 0.6030 0.044 Uiso 1 1 calc R U . . .
C20 C 0.2031(2) -0.0343(2) 0.66576(15) 0.0369(6) Uani 1 1 d . . . . .
H20A H 0.1702 -0.0767 0.7046 0.044 Uiso 1 1 calc R U . . .
C21 C 0.3120(2) -0.0547(2) 0.47145(14) 0.0311(5) Uani 1 1 d . . . . .
C22 C 0.1945(2) -0.0706(2) 0.46003(15) 0.0339(6) Uani 1 1 d . . . . .
H22A H 0.1934 -0.1504 0.4781 0.041 Uiso 1 1 calc R U . . .
C23 C 0.0942(2) 0.0184(2) 0.42681(14) 0.0325(6) Uani 1 1 d . . . . .
H23A H 0.0226 0.0014 0.4256 0.039 Uiso 1 1 calc R U . . .
C24 C 0.0864(2) 0.1461(2) 0.39053(13) 0.0308(5) Uani 1 1 d . . . . .
C25 C 0.2150(2) 0.1475(2) 0.38435(13) 0.0302(5) Uani 1 1 d . . . . .
H25A H 0.2242 0.2179 0.3549 0.036 Uiso 1 1 calc R U . . .
C26 C 0.3158(2) 0.0560(2) 0.41768(13) 0.0291(5) Uani 1 1 d . . . . .
H26A H 0.3946 0.0606 0.4071 0.035 Uiso 1 1 calc R U . . .
C27 C -0.3050(3) 0.4591(3) 0.35660(15) 0.0429(7) Uani 1 1 d . . . . .
H27A H -0.3459 0.5170 0.3127 0.064 Uiso 1 1 calc R U . . .
H27B H -0.3644 0.4292 0.3851 0.064 Uiso 1 1 calc R U . . .
H27C H -0.2313 0.3872 0.3433 0.064 Uiso 1 1 calc R U . . .
C28 C -0.4261(2) 0.6882(2) 0.62580(16) 0.0375(6) Uani 1 1 d . . . . .
H28A H -0.4750 0.7461 0.6587 0.056 Uiso 1 1 calc R U . . .
H28B H -0.4785 0.6527 0.6101 0.056 Uiso 1 1 calc R U . . .
H28C H -0.3983 0.7338 0.5836 0.056 Uiso 1 1 calc R U . . .
C29 C 0.4447(3) -0.1999(3) 0.39499(17) 0.0433(7) Uani 1 1 d . . . . .
H29A H 0.5215 -0.2775 0.3950 0.065 Uiso 1 1 calc R U . . .
H29B H 0.4542 -0.1316 0.3598 0.065 Uiso 1 1 calc R U . . .
H29C H 0.3731 -0.2126 0.3820 0.065 Uiso 1 1 calc R U . . .
C30 C 0.0253(5) 0.2671(5) 0.2724(3) 0.0519(14) Uani 0.655(7) 1 d D . P A 1
H30D H -0.0093 0.2652 0.2279 0.078 Uiso 0.655(7) 1 calc R U P A 1
H30E H 0.1079 0.2691 0.2618 0.078 Uiso 0.655(7) 1 calc R U P A 1
H30F H -0.0316 0.3424 0.2917 0.078 Uiso 0.655(7) 1 calc R U P A 1
C30A C 0.1179(8) 0.1171(9) 0.2682(4) 0.044(2) Uani 0.345(7) 1 d D . P A 2
H30G H 0.0724 0.1382 0.2234 0.066 Uiso 0.345(7) 1 calc R U P A 2
H30H H 0.1593 0.0255 0.2828 0.066 Uiso 0.345(7) 1 calc R U P A 2
H30I H 0.1814 0.1514 0.2604 0.066 Uiso 0.345(7) 1 calc R U P A 2
O1' O 0.2386(2) 0.4680(2) 1.11318(11) 0.0562(6) Uani 1 1 d . . . . .
O2' O 0.18008(16) 0.68315(16) 0.84871(9) 0.0339(4) Uani 1 1 d . . . . .
O3' O 0.92085(15) -0.18233(15) 1.03211(9) 0.0324(4) Uani 1 1 d . . . . .
O4' O 0.53504(17) 0.03428(17) 1.18578(9) 0.0379(4) Uani 1 1 d . . . . .
C1' C 0.4825(2) 0.1981(2) 1.08202(13) 0.0308(5) Uani 1 1 d . . . . .
C2' C 0.3989(2) 0.2991(2) 1.06259(13) 0.0337(6) Uani 1 1 d . . . . .
C3' C 0.2935(2) 0.4277(2) 1.04617(14) 0.0377(6) Uani 1 1 d . . . . .
C4' C 0.1974(2) 0.4324(2) 0.99696(14) 0.0341(6) Uani 1 1 d . . . . .
H4'A H 0.1484 0.3864 1.0150 0.041 Uiso 1 1 calc R U . . .
C5' C 0.1778(2) 0.4972(2) 0.92987(13) 0.0305(5) Uani 1 1 d . . . . .
H5'A H 0.1108 0.5005 0.9042 0.037 Uiso 1 1 calc R U . . .
C6' C 0.2552(2) 0.5655(2) 0.89209(13) 0.0295(5) Uani 1 1 d . . . . .
C7' C 0.3251(2) 0.5856(2) 0.94803(15) 0.0356(6) Uani 1 1 d . . . . .
H7'A H 0.3569 0.6480 0.9338 0.043 Uiso 1 1 calc R U . . .
C8' C 0.3447(2) 0.5233(2) 1.01463(15) 0.0377(6) Uani 1 1 d . . . . .
H8'A H 0.3940 0.5395 1.0445 0.045 Uiso 1 1 calc R U . . .
C9' C 0.3542(2) 0.4869(2) 0.84183(13) 0.0294(5) Uani 1 1 d . . . . .
C10' C 0.4564(2) 0.5147(2) 0.81578(15) 0.0373(6) Uani 1 1 d . . . . .
H10B H 0.4494 0.5979 0.8121 0.045 Uiso 1 1 calc R U . . .
C11' C 0.5675(2) 0.4228(3) 0.79531(14) 0.0381(6) Uani 1 1 d . . . . .
H11B H 0.6363 0.4429 0.7776 0.046 Uiso 1 1 calc R U . . .
C12' C 0.5784(2) 0.3003(2) 0.80073(13) 0.0325(5) Uani 1 1 d . . . . .
C13' C 0.4675(2) 0.2822(2) 0.80962(13) 0.0314(5) Uani 1 1 d . . . . .
H13B H 0.4680 0.2064 0.8011 0.038 Uiso 1 1 calc R U . . .
C14' C 0.3573(2) 0.3744(2) 0.83086(13) 0.0306(5) Uani 1 1 d . . . . .
H14B H 0.2828 0.3605 0.8380 0.037 Uiso 1 1 calc R U . . .
C15' C 0.6946(2) 0.1876(2) 0.82906(13) 0.0329(6) Uani 1 1 d . . . . .
C16' C 0.7049(2) 0.0657(2) 0.83412(14) 0.0347(6) Uani 1 1 d . . . . .
H16B H 0.6757 0.0442 0.7962 0.042 Uiso 1 1 calc R U . . .
C17' C 0.7576(2) -0.0239(2) 0.89453(13) 0.0320(5) Uani 1 1 d . . . . .
H17B H 0.7633 -0.1066 0.8979 0.038 Uiso 1 1 calc R U . . .
C18' C 0.8026(2) 0.0050(2) 0.95049(13) 0.0288(5) Uani 1 1 d . . . . .
C19' C 0.8188(2) 0.1165(2) 0.93656(14) 0.0326(5) Uani 1 1 d . . . . .
H19B H 0.8663 0.1307 0.9687 0.039 Uiso 1 1 calc R U . . .
C20' C 0.7662(2) 0.2069(2) 0.87621(14) 0.0347(6) Uani 1 1 d . . . . .
H20B H 0.7787 0.2821 0.8668 0.042 Uiso 1 1 calc R U . . .
C21' C 0.8083(2) -0.0684(2) 1.02777(13) 0.0279(5) Uani 1 1 d . . . . .
C22' C 0.6922(2) -0.0947(2) 1.03989(13) 0.0276(5) Uani 1 1 d . . . . .
H22B H 0.6930 -0.1631 1.0213 0.033 Uiso 1 1 calc R U . . .
C23' C 0.5896(2) -0.0285(2) 1.07472(12) 0.0273(5) Uani 1 1 d . . . . .
H23B H 0.5179 -0.0459 1.0746 0.033 Uiso 1 1 calc R U . . .
C24' C 0.5790(2) 0.0722(2) 1.11450(13) 0.0287(5) Uani 1 1 d . . . . .
C25' C 0.7063(2) 0.0735(2) 1.11888(13) 0.0287(5) Uani 1 1 d . . . . .
H25B H 0.7142 0.1235 1.1495 0.034 Uiso 1 1 calc R U . . .
C26' C 0.8075(2) 0.0088(2) 1.08228(13) 0.0286(5) Uani 1 1 d . . . . .
H26B H 0.8847 0.0108 1.0908 0.034 Uiso 1 1 calc R U . . .
C27' C 0.1902(3) 0.3934(3) 1.1585(2) 0.0615(9) Uani 1 1 d . . . . .
H27D H 0.1547 0.4298 1.2019 0.092 Uiso 1 1 calc R U . . .
H27E H 0.2572 0.3090 1.1722 0.092 Uiso 1 1 calc R U . . .
H27F H 0.1240 0.3878 1.1338 0.092 Uiso 1 1 calc R U . . .
C28' C 0.0805(3) 0.7649(3) 0.88841(16) 0.0408(6) Uani 1 1 d . . . . .
H28D H 0.0328 0.8438 0.8560 0.061 Uiso 1 1 calc R U . . .
H28E H 0.1158 0.7827 0.9273 0.061 Uiso 1 1 calc R U . . .
H28F H 0.0246 0.7245 0.9092 0.061 Uiso 1 1 calc R U . . .
C29' C 0.9445(2) -0.2587(2) 1.10240(15) 0.0368(6) Uani 1 1 d . . . . .
H29D H 1.0227 -0.3346 1.1011 0.055 Uiso 1 1 calc R U . . .
H29E H 0.8746 -0.2828 1.1177 0.055 Uiso 1 1 calc R U . . .
H29F H 0.9524 -0.2112 1.1367 0.055 Uiso 1 1 calc R U . . .
C30' C 0.5058(3) 0.1182(3) 1.23525(14) 0.0440(7) Uani 1 1 d . . . . .
H30A H 0.4766 0.0834 1.2813 0.066 Uiso 1 1 calc R U . . .
H30B H 0.4395 0.1999 1.2154 0.066 Uiso 1 1 calc R U . . .
H30C H 0.5812 0.1292 1.2432 0.066 Uiso 1 1 calc R U . . .

loop_
_atom_site_aniso_label
_atom_site_aniso_U_11
_atom_site_aniso_U_22
_atom_site_aniso_U_33
_atom_site_aniso_U_23
_atom_site_aniso_U_13
_atom_site_aniso_U_12
O1 0.0309(9) 0.0278(8) 0.0300(9) -0.0027(7) -0.0057(7) -0.0063(7)
O2 0.0322(9) 0.0303(9) 0.0324(9) -0.0135(7) 0.0080(7) -0.0101(7)
O3 0.0210(8) 0.0251(9) 0.0598(12) -0.0089(8) 0.0016(8) -0.0032(7)
O4 0.0389(11) 0.0873(17) 0.0335(11) -0.0198(11) -0.0037(9) -0.0149(11)
C1 0.0232(12) 0.0301(12) 0.0301(12) -0.0051(10) -0.0012(9) -0.0095(10)
C2 0.0246(12) 0.0277(12) 0.0268(12) -0.0043(10) -0.0005(9) -0.0103(10)
C3 0.0226(11) 0.0235(11) 0.0269(12) -0.0045(9) 0.0001(9) -0.0057(9)
C4 0.0219(11) 0.0219(11) 0.0363(13) -0.0067(10) 0.0008(9) -0.0084(9)
C5 0.0234(11) 0.0229(11) 0.0352(13) -0.0053(10) 0.0064(10) -0.0099(9)
C6 0.0264(12) 0.0271(12) 0.0297(12) -0.0099(10) 0.0076(10) -0.0106(10)
C7 0.0277(12) 0.0245(11) 0.0347(13) -0.0079(10) 0.0030(10) -0.0132(10)
C8 0.0220(11) 0.0236(11) 0.0311(12) -0.0024(9) 0.0035(9) -0.0097(9)
C9 0.0296(12) 0.0335(13) 0.0253(12) -0.0093(10) 0.0072(10) -0.0117(10)
C10 0.0383(14) 0.0365(14) 0.0312(13) -0.0137(11) 0.0015(11) -0.0160(11)
C11 0.0341(14) 0.0473(15) 0.0305(13) -0.0100(11) -0.0034(10) -0.0172(12)
C12 0.0323(13) 0.0391(14) 0.0243(12) -0.0005(10) -0.0033(10) -0.0123(11)
C13 0.0349(14) 0.0329(13) 0.0342(14) 0.0041(11) 0.0040(11) -0.0138(11)
C14 0.0287(13) 0.0386(14) 0.0347(14) -0.0013(11) 0.0076(10) -0.0159(11)
C15 0.0262(12) 0.0365(14) 0.0326(13) 0.0020(11) -0.0081(10) -0.0095(11)
C16 0.0257(12) 0.0354(13) 0.0378(14) -0.0024(11) -0.0078(10) -0.0125(11)
C17 0.0202(11) 0.0335(13) 0.0414(14) -0.0022(11) -0.0020(10) -0.0116(10)
C18 0.0183(11) 0.0259(12) 0.0433(14) -0.0017(10) -0.0013(10) -0.0052(9)
C19 0.0260(12) 0.0241(12) 0.0517(16) 0.0012(11) -0.0017(11) -0.0067(10)
C20 0.0286(13) 0.0329(13) 0.0404(15) 0.0060(11) -0.0012(11) -0.0099(11)
C21 0.0190(11) 0.0225(11) 0.0489(15) -0.0072(11) 0.0020(10) -0.0063(9)
C22 0.0233(12) 0.0262(12) 0.0539(16) -0.0129(11) 0.0063(11) -0.0109(10)
C23 0.0200(11) 0.0354(13) 0.0472(15) -0.0207(11) 0.0060(10) -0.0119(10)
C24 0.0230(12) 0.0349(13) 0.0308(13) -0.0107(10) -0.0013(10) -0.0061(10)
C25 0.0278(12) 0.0288(12) 0.0317(13) -0.0078(10) 0.0056(10) -0.0099(10)
C26 0.0210(11) 0.0279(12) 0.0382(14) -0.0090(10) 0.0047(10) -0.0098(10)
C27 0.0424(15) 0.0437(16) 0.0380(15) -0.0090(12) -0.0129(12) -0.0102(13)
C28 0.0314(13) 0.0283(13) 0.0511(16) -0.0130(12) 0.0033(11) -0.0091(11)
C29 0.0289(13) 0.0339(14) 0.067(2) -0.0224(13) 0.0076(13) -0.0092(11)
C30 0.058(3) 0.063(3) 0.041(3) -0.008(2) -0.008(2) -0.031(3)
C30A 0.049(5) 0.057(5) 0.037(5) -0.028(4) 0.013(4) -0.026(4)
O1' 0.0566(13) 0.0494(12) 0.0398(11) -0.0110(10) 0.0057(10) -0.0007(10)
O2' 0.0288(9) 0.0297(9) 0.0363(10) -0.0038(7) -0.0081(7) -0.0051(7)
O3' 0.0224(8) 0.0282(9) 0.0391(10) -0.0073(7) -0.0008(7) -0.0030(7)
O4' 0.0398(10) 0.0429(10) 0.0276(9) -0.0054(8) 0.0037(7) -0.0153(8)
C1' 0.0280(13) 0.0339(14) 0.0273(12) -0.0088(10) 0.0010(10) -0.0088(11)
C2' 0.0304(13) 0.0334(14) 0.0289(13) -0.0088(10) -0.0008(10) -0.0039(11)
C3' 0.0331(14) 0.0350(14) 0.0299(13) -0.0089(11) -0.0042(10) 0.0023(11)
C4' 0.0261(12) 0.0317(13) 0.0363(14) -0.0056(11) 0.0026(10) -0.0055(10)
C5' 0.0232(12) 0.0330(13) 0.0347(13) -0.0101(11) -0.0020(10) -0.0091(10)
C6' 0.0253(12) 0.0290(12) 0.0320(13) -0.0034(10) -0.0068(10) -0.0088(10)
C7' 0.0306(13) 0.0310(13) 0.0445(16) -0.0083(11) -0.0115(11) -0.0092(11)
C8' 0.0346(14) 0.0304(13) 0.0421(15) -0.0134(12) -0.0143(11) -0.0020(11)
C9' 0.0269(12) 0.0300(12) 0.0272(12) 0.0011(10) -0.0055(9) -0.0097(10)
C10' 0.0331(14) 0.0306(13) 0.0432(15) 0.0029(11) -0.0017(11) -0.0127(11)
C11' 0.0311(13) 0.0389(14) 0.0382(14) 0.0054(11) 0.0039(11) -0.0153(12)
C12' 0.0298(13) 0.0374(14) 0.0234(12) -0.0014(10) 0.0039(10) -0.0104(11)
C13' 0.0334(13) 0.0339(13) 0.0258(12) -0.0065(10) -0.0004(10) -0.0124(11)
C14' 0.0276(12) 0.0359(13) 0.0285(12) -0.0039(10) -0.0029(10) -0.0137(11)
C15' 0.0264(12) 0.0378(14) 0.0294(13) -0.0038(11) 0.0078(10) -0.0114(11)
C16' 0.0307(13) 0.0405(14) 0.0309(13) -0.0114(11) 0.0030(10) -0.0115(11)
C17' 0.0287(13) 0.0283(12) 0.0350(13) -0.0077(10) 0.0014(10) -0.0076(10)
C18' 0.0186(11) 0.0291(12) 0.0348(13) -0.0072(10) 0.0012(9) -0.0058(9)
C19' 0.0250(12) 0.0361(13) 0.0374(14) -0.0052(11) -0.0003(10) -0.0141(10)
C20' 0.0277(13) 0.0348(13) 0.0403(14) -0.0013(11) 0.0046(11) -0.0153(11)
C21' 0.0211(11) 0.0259(12) 0.0342(13) -0.0068(10) -0.0014(9) -0.0066(9)
C22' 0.0257(12) 0.0236(11) 0.0330(13) -0.0053(10) -0.0037(10) -0.0089(9)
C23' 0.0220(11) 0.0288(12) 0.0293(12) -0.0012(10) -0.0035(9) -0.0099(10)
C24' 0.0250(12) 0.0288(12) 0.0253(12) -0.0039(10) 0.0011(9) -0.0054(10)
C25' 0.0302(13) 0.0251(12) 0.0297(12) -0.0052(10) -0.0055(10) -0.0091(10)
C26' 0.0246(12) 0.0264(12) 0.0346(13) -0.0023(10) -0.0070(10) -0.0103(10)
C27' 0.0429(18) 0.061(2) 0.066(2) -0.0148(18) 0.0060(16) -0.0071(16)
C28' 0.0347(14) 0.0335(14) 0.0515(17) -0.0159(12) -0.0063(12) -0.0068(11)
C29' 0.0273(13) 0.0293(13) 0.0474(16) -0.0010(11) -0.0062(11) -0.0071(10)
C30' 0.0383(15) 0.0504(17) 0.0290(14) -0.0101(12) -0.0003(11) -0.0037(13)

loop_
_atom_type_symbol
_atom_type_description
_atom_type_scat_dispersion_real
_atom_type_scat_dispersion_imag
_atom_type_scat_source
C C 0.0181 0.0091 'International Tables Vol C Tables 4.2.6.8 and 6.1.1.4'
H H 0.0000 0.0000 'International Tables Vol C Tables 4.2.6.8 and 6.1.1.4'
O O 0.0492 0.0322 'International Tables Vol C Tables 4.2.6.8 and 6.1.1.4'

loop_
_geom_angle_atom_site_label_1
_geom_angle_atom_site_label_2
_geom_angle_atom_site_label_3
_geom_angle
C27 O1 C3 116.41(19)
C28 O2 C6 113.30(19)
C29 O3 C21 114.1(2)
C30 O4 C24 120.7(3)
C30A O4 C24 117.9(4)
C2 C1 C24 171.3(2)
C1 C2 C3 172.6(2)
O1 C3 C2 108.39(18)
O1 C3 C8 104.17(18)
C2 C3 C8 110.42(19)
O1 C3 C4 109.74(18)
C2 C3 C4 113.18(19)
C8 C3 C4 110.53(19)
C5 C4 C3 123.5(2)
C5 C4 H4A 118.3
C3 C4 H4A 118.3
C4 C5 C6 124.4(2)
C4 C5 H5A 117.8
C6 C5 H5A 117.8
O2 C6 C5 111.84(19)
O2 C6 C7 110.71(18)
C5 C6 C7 108.75(19)
O2 C6 C9 107.35(18)
C5 C6 C9 110.23(19)
C7 C6 C9 107.89(19)
C8 C7 C6 124.8(2)
C8 C7 H7A 117.6
C6 C7 H7A 117.6
C7 C8 C3 123.6(2)
C7 C8 H8A 118.2
C3 C8 H8A 118.2
C14 C9 C10 117.5(2)
C14 C9 C6 120.4(2)
C10 C9 C6 121.1(2)
C11 C10 C9 120.7(2)
C11 C10 H10A 119.7
C9 C10 H10A 119.7
C10 C11 C12 120.4(2)
C10 C11 H11A 119.8
C12 C11 H11A 119.8
C13 C12 C11 116.8(2)
C13 C12 C15 116.5(2)
C11 C12 C15 122.0(2)
C14 C13 C12 120.4(2)
C14 C13 H13A 119.8
C12 C13 H13A 119.8
C13 C14 C9 120.6(2)
C13 C14 H14A 119.7
C9 C14 H14A 119.7
C20 C15 C16 116.6(2)
C20 C15 C12 121.9(2)
C16 C15 C12 116.9(2)
C17 C16 C15 120.9(2)
C17 C16 H16A 119.6
C15 C16 H16A 119.6
C16 C17 C18 120.7(2)
C16 C17 H17A 119.7
C18 C17 H17A 119.7
C17 C18 C19 116.8(2)
C17 C18 C21 120.9(2)
C19 C18 C21 121.1(2)
C20 C19 C18 121.0(2)
C20 C19 H19A 119.5
C18 C19 H19A 119.5
C19 C20 C15 120.5(2)
C19 C20 H20A 119.7
C15 C20 H20A 119.7
O3 C21 C26 111.20(19)
O3 C21 C22 110.98(19)
C26 C21 C22 109.2(2)
O3 C21 C18 107.5(2)
C26 C21 C18 109.7(2)
C22 C21 C18 108.2(2)
C23 C22 C21 124.4(2)
C23 C22 H22A 117.8
C21 C22 H22A 117.8
C22 C23 C24 123.6(2)
C22 C23 H23A 118.2
C24 C23 H23A 118.2
O4 C24 C1 105.8(2)
O4 C24 C23 104.8(2)
C1 C24 C23 111.5(2)
O4 C24 C25 110.8(2)
C1 C24 C25 112.8(2)
C23 C24 C25 110.7(2)
C26 C25 C24 123.8(2)
C26 C25 H25A 118.1
C24 C25 H25A 118.1
C25 C26 C21 123.6(2)
C25 C26 H26A 118.2
C21 C26 H26A 118.2
O1 C27 H27A 109.5
O1 C27 H27B 109.5
H27A C27 H27B 109.5
O1 C27 H27C 109.5
H27A C27 H27C 109.5
H27B C27 H27C 109.5
O2 C28 H28A 109.5
O2 C28 H28B 109.5
H28A C28 H28B 109.5
O2 C28 H28C 109.5
H28A C28 H28C 109.5
H28B C28 H28C 109.5
O3 C29 H29A 109.5
O3 C29 H29B 109.5
H29A C29 H29B 109.5
O3 C29 H29C 109.5
H29A C29 H29C 109.5
H29B C29 H29C 109.5
O4 C30 H30D 109.5
O4 C30 H30E 109.5
H30D C30 H30E 109.5
O4 C30 H30F 109.5
H30D C30 H30F 109.5
H30E C30 H30F 109.5
O4 C30A H30G 109.5
O4 C30A H30H 109.5
H30G C30A H30H 109.5
O4 C30A H30I 109.5
H30G C30A H30I 109.5
H30H C30A H30I 109.5
C27' O1' C3' 116.4(3)
C28' O2' C6' 113.18(19)
C29' O3' C21' 114.19(18)
C30' O4' C24' 116.6(2)
C2' C1' C24' 173.4(3)
C1' C2' C3' 174.1(3)
O1' C3' C2' 108.8(2)
O1' C3' C8' 101.5(2)
C2' C3' C8' 110.3(2)
O1' C3' C4' 112.5(2)
C2' C3' C4' 112.3(2)
C8' C3' C4' 110.9(2)
C5' C4' C3' 123.6(2)
C5' C4' H4'A 118.2
C3' C4' H4'A 118.2
C4' C5' C6' 124.1(2)
C4' C5' H5'A 118.0
C6' C5' H5'A 118.0
O2' C6' C5' 112.18(19)
O2' C6' C7' 110.34(19)
C5' C6' C7' 109.1(2)
O2' C6' C9' 107.08(19)
C5' C6' C9' 110.7(2)
C7' C6' C9' 107.29(19)
C8' C7' C6' 124.8(2)
C8' C7' H7'A 117.6
C6' C7' H7'A 117.6
C7' C8' C3' 123.6(2)
C7' C8' H8'A 118.2
C3' C8' H8'A 118.2
C14' C9' C10' 117.4(2)
C14' C9' C6' 121.0(2)
C10' C9' C6' 120.7(2)
C11' C10' C9' 120.8(2)
C11' C10' H10B 119.6
C9' C10' H10B 119.6
C10' C11' C12' 119.9(2)
C10' C11' H11B 120.1
C12' C11' H11B 120.1
C11' C12' C13' 117.6(2)
C11' C12' C15' 121.8(2)
C13' C12' C15' 115.3(2)
C14' C13' C12' 120.1(2)
C14' C13' H13B 120.0
C12' C13' H13B 120.0
C13' C14' C9' 120.7(2)
C13' C14' H14B 119.6
C9' C14' H14B 119.6
C16' C15' C20' 117.6(2)
C16' C15' C12' 121.5(2)
C20' C15' C12' 115.9(2)
C17' C16' C15' 119.9(2)
C17' C16' H16B 120.1
C15' C16' H16B 120.1
C16' C17' C18' 121.1(2)
C16' C17' H17B 119.5
C18' C17' H17B 119.5
C19' C18' C17' 117.3(2)
C19' C18' C21' 120.9(2)
C17' C18' C21' 120.7(2)
C20' C19' C18' 120.5(2)
C20' C19' H19B 119.8
C18' C19' H19B 119.8
C19' C20' C15' 120.2(2)
C19' C20' H20B 119.9
C15' C20' H20B 119.9
O3' C21' C22' 111.52(19)
O3' C21' C26' 111.33(19)
C22' C21' C26' 109.00(19)
O3' C21' C18' 107.04(18)
C22' C21' C18' 107.08(19)
C26' C21' C18' 110.80(19)
C23' C22' C21' 124.2(2)
C23' C22' H22B 117.9
C21' C22' H22B 117.9
C22' C23' C24' 124.3(2)
C22' C23' H23B 117.9
C24' C23' H23B 117.9
O4' C24' C1' 108.50(19)
O4' C24' C23' 103.26(19)
C1' C24' C23' 111.6(2)
O4' C24' C25' 110.32(19)
C1' C24' C25' 112.1(2)
C23' C24' C25' 110.64(19)
C26' C25' C24' 123.6(2)
C26' C25' H25B 118.2
C24' C25' H25B 118.2
C25' C26' C21' 124.5(2)
C25' C26' H26B 117.8
C21' C26' H26B 117.8
O1' C27' H27D 109.5
O1' C27' H27E 109.5
H27D C27' H27E 109.5
O1' C27' H27F 109.5
H27D C27' H27F 109.5
H27E C27' H27F 109.5
O2' C28' H28D 109.5
O2' C28' H28E 109.5
H28D C28' H28E 109.5
O2' C28' H28F 109.5
H28D C28' H28F 109.5
H28E C28' H28F 109.5
O3' C29' H29D 109.5
O3' C29' H29E 109.5
H29D C29' H29E 109.5
O3' C29' H29F 109.5
H29D C29' H29F 109.5
H29E C29' H29F 109.5
O4' C30' H30A 109.5
O4' C30' H30B 109.5
H30A C30' H30B 109.5
O4' C30' H30C 109.5
H30A C30' H30C 109.5
H30B C30' H30C 109.5

loop_
_geom_bond_atom_site_label_1
_geom_bond_atom_site_label_2
_geom_bond_distance
O1 C27 1.423(3)
O1 C3 1.446(3)
O2 C28 1.426(3)
O2 C6 1.439(3)
O3 C29 1.428(3)
O3 C21 1.440(3)
O4 C30 1.309(5)
O4 C30A 1.335(7)
O4 C24 1.440(3)
C1 C2 1.201(3)
C1 C24 1.497(3)
C2 C3 1.497(3)
C3 C8 1.505(3)
C3 C4 1.516(3)
C4 C5 1.326(3)
C4 H4A 0.9500
C5 C6 1.509(3)
C5 H5A 0.9500
C6 C7 1.516(3)
C6 C9 1.532(3)
C7 C8 1.316(3)
C7 H7A 0.9500
C8 H8A 0.9500
C9 C14 1.385(4)
C9 C10 1.394(4)
C10 C11 1.377(4)
C10 H10A 0.9500
C11 C12 1.400(4)
C11 H11A 0.9500
C12 C13 1.398(4)
C12 C15 1.487(4)
C13 C14 1.384(4)
C13 H13A 0.9500
C14 H14A 0.9500
C15 C20 1.396(4)
C15 C16 1.399(4)
C16 C17 1.386(4)
C16 H16A 0.9500
C17 C18 1.391(4)
C17 H17A 0.9500
C18 C19 1.399(4)
C18 C21 1.531(4)
C19 C20 1.384(4)
C19 H19A 0.9500
C20 H20A 0.9500
C21 C26 1.507(3)
C21 C22 1.515(3)
C22 C23 1.313(4)
C22 H22A 0.9500
C23 C24 1.506(4)
C23 H23A 0.9500
C24 C25 1.512(3)
C25 C26 1.326(3)
C25 H25A 0.9500
C26 H26A 0.9500
C27 H27A 0.9800
C27 H27B 0.9800
C27 H27C 0.9800
C28 H28A 0.9800
C28 H28B 0.9800
C28 H28C 0.9800
C29 H29A 0.9800
C29 H29B 0.9800
C29 H29C 0.9800
C30 H30D 0.9800
C30 H30E 0.9800
C30 H30F 0.9800
C30A H30G 0.9800
C30A H30H 0.9800
C30A H30I 0.9800
O1' C27' 1.368(4)
O1' C3' 1.440(3)
O2' C28' 1.426(3)
O2' C6' 1.429(3)
O3' C29' 1.428(3)
O3' C21' 1.431(3)
O4' C30' 1.424(3)
O4' C24' 1.448(3)
C1' C2' 1.199(4)
C1' C24' 1.494(3)
C2' C3' 1.500(3)
C3' C8' 1.501(4)
C3' C4' 1.513(4)
C4' C5' 1.329(4)
C4' H4'A 0.9500
C5' C6' 1.505(3)
C5' H5'A 0.9500
C6' C7' 1.518(3)
C6' C9' 1.532(3)
C7' C8' 1.312(4)
C7' H7'A 0.9500
C8' H8'A 0.9500
C9' C14' 1.387(4)
C9' C10' 1.396(4)
C10' C11' 1.381(4)
C10' H10B 0.9500
C11' C12' 1.397(4)
C11' H11B 0.9500
C12' C13' 1.398(4)
C12' C15' 1.500(4)
C13' C14' 1.382(3)
C13' H13B 0.9500
C14' H14B 0.9500
C15' C16' 1.393(4)
C15' C20' 1.401(4)
C16' C17' 1.383(4)
C16' H16B 0.9500
C17' C18' 1.394(4)
C17' H17B 0.9500
C18' C19' 1.394(4)
C18' C21' 1.534(3)
C19' C20' 1.385(4)
C19' H19B 0.9500
C20' H20B 0.9500
C21' C22' 1.511(3)
C21' C26' 1.515(3)
C22' C23' 1.323(3)
C22' H22B 0.9500
C23' C24' 1.502(3)
C23' H23B 0.9500
C24' C25' 1.515(3)
C25' C26' 1.325(3)
C25' H25B 0.9500
C26' H26B 0.9500
C27' H27D 0.9800
C27' H27E 0.9800
C27' H27F 0.9800
C28' H28D 0.9800
C28' H28E 0.9800
C28' H28F 0.9800
C29' H29D 0.9800
C29' H29E 0.9800
C29' H29F 0.9800
C30' H30A 0.9800
C30' H30B 0.9800
C30' H30C 0.9800

loop_
_geom_hbond_atom_site_label_D
_geom_hbond_atom_site_label_H
_geom_hbond_atom_site_label_A
_geom_hbond_distance_DH
_geom_hbond_distance_HA
_geom_hbond_distance_DA
_geom_hbond_angle_DHA
_geom_hbond_site_symmetry_A
C29 H29A O1 0.98 2.61 3.585(3) 176.3 1_645
C30 H30D O2' 0.98 2.38 3.285(5) 152.4 2_566
C29' H29D O1' 0.98 2.62 3.590(3) 172.6 1_645

loop_
_geom_torsion_atom_site_label_1
_geom_torsion_atom_site_label_2
_geom_torsion_atom_site_label_3
_geom_torsion_atom_site_label_4
_geom_torsion
C27 O1 C3 C2 54.7(3)
C27 O1 C3 C8 172.3(2)
C27 O1 C3 C4 -69.4(2)
O1 C3 C4 C5 -126.5(2)
C2 C3 C4 C5 112.3(3)
C8 C3 C4 C5 -12.1(3)
C3 C4 C5 C6 -5.0(4)
C28 O2 C6 C5 -53.8(3)
C28 O2 C6 C7 67.7(2)
C28 O2 C6 C9 -174.81(19)
C4 C5 C6 O2 142.5(2)
C4 C5 C6 C7 19.9(3)
C4 C5 C6 C9 -98.1(3)
O2 C6 C7 C8 -142.5(2)
C5 C6 C7 C8 -19.3(3)
C9 C6 C7 C8 100.3(3)
C6 C7 C8 C3 3.4(4)
O1 C3 C8 C7 130.7(2)
C2 C3 C8 C7 -113.1(3)
C4 C3 C8 C7 12.9(3)
O2 C6 C9 C14 110.8(2)
C5 C6 C9 C14 -11.2(3)
C7 C6 C9 C14 -129.8(2)
O2 C6 C9 C10 -80.9(3)
C5 C6 C9 C10 157.0(2)
C7 C6 C9 C10 38.4(3)
C14 C9 C10 C11 14.1(4)
C6 C9 C10 C11 -154.4(2)
C9 C10 C11 C12 1.4(4)
C10 C11 C12 C13 -16.4(4)
C10 C11 C12 C15 138.4(3)
C11 C12 C13 C14 16.1(4)
C15 C12 C13 C14 -140.1(3)
C12 C13 C14 C9 -0.8(4)
C10 C9 C14 C13 -14.4(4)
C6 C9 C14 C13 154.2(2)
C13 C12 C15 C20 -20.2(4)
C11 C12 C15 C20 -175.0(2)
C13 C12 C15 C16 135.0(2)
C11 C12 C15 C16 -19.9(4)
C20 C15 C16 C17 15.8(4)
C12 C15 C16 C17 -140.8(2)
C15 C16 C17 C18 -0.4(4)
C16 C17 C18 C19 -14.3(3)
C16 C17 C18 C21 153.3(2)
C17 C18 C19 C20 13.8(4)
C21 C18 C19 C20 -153.8(2)
C18 C19 C20 C15 1.7(4)
C16 C15 C20 C19 -16.3(4)
C12 C15 C20 C19 139.0(3)
C29 O3 C21 C26 -57.1(3)
C29 O3 C21 C22 64.7(3)
C29 O3 C21 C18 -177.17(19)
C17 C18 C21 O3 108.7(2)
C19 C18 C21 O3 -84.2(3)
C17 C18 C21 C26 -12.4(3)
C19 C18 C21 C26 154.7(2)
C17 C18 C21 C22 -131.4(2)
C19 C18 C21 C22 35.7(3)
O3 C21 C22 C23 -143.5(3)
C26 C21 C22 C23 -20.6(3)
C18 C21 C22 C23 98.7(3)
C21 C22 C23 C24 4.8(4)
C30 O4 C24 C1 66.0(4)
C30A O4 C24 C1 158.6(5)
C30 O4 C24 C23 -176.0(3)
C30A O4 C24 C23 -83.4(5)
C30 O4 C24 C25 -56.6(4)
C30A O4 C24 C25 36.0(5)
C22 C23 C24 O4 131.2(3)
C22 C23 C24 C1 -114.8(3)
C22 C23 C24 C25 11.7(3)
O4 C24 C25 C26 -126.9(3)
C1 C24 C25 C26 114.7(3)
C23 C24 C25 C26 -11.0(3)
C24 C25 C26 C21 -6.1(4)
O3 C21 C26 C25 143.9(2)
C22 C21 C26 C25 21.1(3)
C18 C21 C26 C25 -97.4(3)
C27' O1' C3' C2' -59.2(3)
C27' O1' C3' C8' -175.5(2)
C27' O1' C3' C4' 65.9(3)
O1' C3' C4' C5' 123.5(3)
C2' C3' C4' C5' -113.3(3)
C8' C3' C4' C5' 10.5(3)
C3' C4' C5' C6' 5.2(4)
C28' O2' C6' C5' 56.4(3)
C28' O2' C6' C7' -65.5(3)
C28' O2' C6' C9' 178.03(19)
C4' C5' C6' O2' -141.4(2)
C4' C5' C6' C7' -18.8(3)
C4' C5' C6' C9' 99.1(3)
O2' C6' C7' C8' 142.0(3)
C5' C6' C7' C8' 18.3(3)
C9' C6' C7' C8' -101.7(3)
C6' C7' C8' C3' -3.8(4)
O1' C3' C8' C7' -131.0(3)
C2' C3' C8' C7' 113.8(3)
C4' C3' C8' C7' -11.2(4)
O2' C6' C9' C14' -117.1(2)
C5' C6' C9' C14' 5.5(3)
C7' C6' C9' C14' 124.5(2)
O2' C6' C9' C10' 74.1(3)
C5' C6' C9' C10' -163.3(2)
C7' C6' C9' C10' -44.4(3)
C14' C9' C10' C11' -14.6(4)
C6' C9' C10' C11' 154.7(2)
C9' C10' C11' C12' -0.1(4)
C10' C11' C12' C13' 15.5(4)
C10' C11' C12' C15' -137.4(3)
C11' C12' C13' C14' -16.3(4)
C15' C12' C13' C14' 138.4(2)
C12' C13' C14' C9' 1.6(4)
C10' C9' C14' C13' 13.8(4)
C6' C9' C14' C13' -155.4(2)
C11' C12' C15' C16' -179.8(2)
C13' C12' C15' C16' 26.6(3)
C11' C12' C15' C20' 25.8(3)
C13' C12' C15' C20' -127.7(2)
C20' C15' C16' C17' 15.9(3)
C12' C15' C16' C17' -138.1(2)
C15' C16' C17' C18' -0.8(4)
C16' C17' C18' C19' -14.2(3)
C16' C17' C18' C21' 153.8(2)
C17' C18' C19' C20' 14.1(3)
C21' C18' C19' C20' -153.9(2)
C18' C19' C20' C15' 0.9(4)
C16' C15' C20' C19' -15.9(3)
C12' C15' C20' C19' 139.4(2)
C29' O3' C21' C22' -66.8(3)
C29' O3' C21' C26' 55.2(3)
C29' O3' C21' C18' 176.37(19)
C19' C18' C21' O3' -110.7(2)
C17' C18' C21' O3' 81.7(3)
C19' C18' C21' C22' 129.6(2)
C17' C18' C21' C22' -38.0(3)
C19' C18' C21' C26' 10.9(3)
C17' C18' C21' C26' -156.8(2)
O3' C21' C22' C23' 143.5(2)
C26' C21' C22' C23' 20.2(3)
C18' C21' C22' C23' -99.7(3)
C21' C22' C23' C24' -7.4(4)
C30' O4' C24' C1' -56.5(3)
C30' O4' C24' C23' -175.1(2)
C30' O4' C24' C25' 66.7(3)
C22' C23' C24' O4' -126.7(2)
C22' C23' C24' C1' 117.0(3)
C22' C23' C24' C25' -8.6(3)
O4' C24' C25' C26' 123.9(2)
C1' C24' C25' C26' -115.0(3)
C23' C24' C25' C26' 10.3(3)
C24' C25' C26' C21' 4.1(4)
O3' C21' C26' C25' -142.0(2)
C22' C21' C26' C25' -18.6(3)
C18' C21' C26' C25' 99.0(3)
